data_4518113
loop_
_publ_author_name
'Wagener, Tobias'
'Heusler, Arne'
'Nairoukh, Zackaria'
'Bergander, Klaus'
'Daniliuc, Constantin G.'
'Glorius, Frank'

_publ_section_title
;
 Accessing (Multi)Fluorinated Piperidines Using Heterogeneous
 Hydrogenation
;
_journal_name_full 'ACS Catalysis'
_journal_page_first 12052
_journal_page_last 12057
_journal_paper_doi 10.1021/acscatal.0c03278
_journal_year 2020
_chemical_formula_sum 'C13 H19 F N2 O2'
_chemical_formula_weight 254.30
_space_group_crystal_system monoclinic
_space_group_IT_number 14
_space_group_name_Hall '-P 2yn'
_space_group_name_H-M_alt 'P 1 21/n 1'
_atom_sites_solution_hydrogens mixed
_audit_creation_method 'APEX3 v2016.1-0'
_cell_angle_alpha 90
_cell_angle_beta 101.5840(10)
_cell_angle_gamma 90
_cell_formula_units_Z 4
_cell_length_a 11.8985(2)
_cell_length_b 7.4145(2)
_cell_length_c 15.3304(3)
_cell_measurement_reflns_used 8495
_cell_measurement_temperature 100.(2)
_cell_measurement_theta_max 68.2297
_cell_measurement_theta_min 4.3092
_cell_volume 1324.92(5)
_computing_cell_refinement 'SAINT V8.37A (Bruker AXS Inc., 2015)'
_computing_data_collection
;

APEX3 v2016.1-0 (Bruker AXS Inc., 2016)
;
_computing_data_reduction 'SAINT V8.37A (Bruker AXS Inc., 2015)'
_computing_molecular_graphics 'XP (Sheldrick, 2014)'
_computing_publication_material 'SHELXL-2014/7 (Sheldrick, 2014)'
_computing_structure_refinement 'SHELXL-2014/7 (Sheldrick, 2014)'
_computing_structure_solution 'SHELXL-2014/7 (Sheldrick, 2014)'
_diffrn_ambient_temperature 100.(2)
_diffrn_detector_area_resol_mean 7.3910
_diffrn_measured_fraction_theta_full 0.994
_diffrn_measured_fraction_theta_max 0.994
_diffrn_measurement_device_type 'Bruker D8 Venture PHOTON 100 CMOS'
_diffrn_measurement_method 'omega and phi scans'
_diffrn_radiation_monochromator 'MX mirror'
_diffrn_radiation_type 'Cu K\a'
_diffrn_radiation_wavelength 1.54178
_diffrn_reflns_av_R_equivalents 0.0491
_diffrn_reflns_av_unetI/netI 0.0297
_diffrn_reflns_limit_h_max 14
_diffrn_reflns_limit_h_min -14
_diffrn_reflns_limit_k_max 8
_diffrn_reflns_limit_k_min -8
_diffrn_reflns_limit_l_max 18
_diffrn_reflns_limit_l_min -18
_diffrn_reflns_number 16859
_diffrn_reflns_theta_full 68.28
_diffrn_reflns_theta_max 68.28
_diffrn_reflns_theta_min 5.89
_diffrn_source 'Cu ImS'
_diffrn_source_type 'micro focus tube'
_exptl_absorpt_coefficient_mu 0.795
_exptl_absorpt_correction_T_max 0.97
_exptl_absorpt_correction_T_min 0.85
_exptl_absorpt_correction_type multi-scan
_exptl_absorpt_process_details
;
Bruker AXS (2014). SADABS, Version 2014/5, Bruker AXS Inc., Madison, Wisconsin,
USA.
;
_exptl_crystal_colour colourless
_exptl_crystal_density_diffrn 1.275
_exptl_crystal_density_method 'not measured'
_exptl_crystal_description plate
_exptl_crystal_F_000 544
_exptl_crystal_size_max 0.129
_exptl_crystal_size_mid 0.088
_exptl_crystal_size_min 0.038
_refine_diff_density_max 0.752
_refine_diff_density_min -0.319
_refine_ls_extinction_method none
_refine_ls_goodness_of_fit_ref 1.059
_refine_ls_hydrogen_treatment mixed
_refine_ls_matrix_type full
_refine_ls_number_parameters 181
_refine_ls_number_reflns 2406
_refine_ls_number_restraints 8
_refine_ls_restrained_S_all 1.063
_refine_ls_R_factor_all 0.0579
_refine_ls_R_factor_gt 0.0486
_refine_ls_shift/su_max 0.000
_refine_ls_shift/su_mean 0.000
_refine_ls_structure_factor_coef Fsqd
_refine_ls_weighting_details 'w=1/[\s^2^(Fo^2^)+(0.0602P)^2^+0.9516P] where P=(Fo^2^+2Fc^2^)/3'
_refine_ls_weighting_scheme calc
_refine_ls_wR_factor_gt 0.1262
_refine_ls_wR_factor_ref 0.1338
_reflns_number_gt 2015
_reflns_number_total 2406
_reflns_threshold_expression 'I > 2\s(I)'
_cod_data_source_file cs0c03278_si_002.cif
_cod_data_source_block glo9721
_cod_database_code 4518113

loop_
_space_group_symop_operation_xyz
'x, y, z'
'-x+1/2, y+1/2, -z+1/2'
'-x, -y, -z'
'x-1/2, -y-1/2, z-1/2'

loop_
_atom_site_type_symbol
_atom_site_label
_atom_site_fract_x
_atom_site_fract_y
_atom_site_fract_z
_atom_site_U_iso_or_equiv
_atom_site_adp_type
_atom_site_calc_flag
_atom_site_refinement_flags_adp
_atom_site_refinement_flags_occupancy
_atom_site_refinement_flags_posn
_atom_site_occupancy
_atom_site_disorder_assembly
_atom_site_disorder_group
F F1 0.81703(10) 0.26399(16) 0.44132(8) 0.0363(3) Uani d . . . 1 . .
N N1 0.71234(15) 0.5902(2) 0.36108(12) 0.0303(4) Uani d . . . 1 . .
H H1A 0.658(2) 0.645(4) 0.3174(18) 0.048(7) Uiso d . . . 1 . .
N N2 0.53358(18) 0.0206(2) 0.38376(14) 0.0407(5) Uani d . . . 1 . .
H H2A 0.560(2) -0.007(3) 0.3370(18) 0.040(7) Uiso d . . . 1 . .
H H2B 0.513(2) -0.068(4) 0.4165(19) 0.049(7) Uiso d . . . 1 . .
O O1 0.49403(12) 0.23877(18) 0.47551(9) 0.0325(4) Uani d . . . 1 . .
C C1 0.65659(17) 0.4664(3) 0.41488(13) 0.0290(4) Uani d . . . 1 . .
H H1 0.6059 0.539 0.4462 0.035 Uiso calc U . R 1 . .
C C2 0.74854(17) 0.3773(3) 0.48464(13) 0.0320(5) Uani d . . . 1 . .
H H2 0.7106 0.3017 0.5244 0.038 Uiso calc U . R 1 . .
C C3 0.82601(18) 0.5130(3) 0.54078(14) 0.0364(5) Uani d . . . 1 . .
H H3A 0.8906 0.4488 0.5791 0.044 Uiso calc U . R 1 . .
H H3B 0.7824 0.5767 0.58 0.044 Uiso calc U . R 1 . .
C C4 0.87336(18) 0.6505(3) 0.48335(14) 0.0354(5) Uani d . . . 1 . .
H H4A 0.9157 0.7459 0.5217 0.042 Uiso calc U . R 1 . .
H H4B 0.9274 0.5905 0.4512 0.042 Uiso calc U . R 1 . .
C C5 0.77517(18) 0.7340(3) 0.41682(14) 0.0338(5) Uani d . . . 1 . .
H H5A 0.7228 0.7985 0.4488 0.041 Uiso calc U . R 1 . .
H H5B 0.8056 0.8221 0.3789 0.041 Uiso calc U . R 1 . .
C C6 0.58158(17) 0.3304(3) 0.35371(13) 0.0282(4) Uani d . . . 1 . .
H H6 0.6309 0.2659 0.3181 0.034 Uiso calc U . R 1 . .
C C7 0.53322(17) 0.1912(3) 0.41033(13) 0.0286(4) Uani d . . . 1 . .
C C8 0.48320(16) 0.4191(2) 0.28966(12) 0.0259(4) Uani d . . . 1 . .
C C9 0.40590(17) 0.5329(3) 0.32053(13) 0.0288(4) Uani d . . . 1 . .
H H9 0.4165 0.5592 0.3823 0.035 Uiso calc U . R 1 . .
C C10 0.31388(18) 0.6077(3) 0.26168(13) 0.0321(5) Uani d . . . 1 . .
H H10 0.2615 0.6839 0.2835 0.039 Uiso calc U . R 1 . .
C C11 0.29776(18) 0.5719(3) 0.17098(14) 0.0331(5) Uani d . . . 1 . .
H H11 0.2343 0.6224 0.1309 0.04 Uiso calc U . R 1 . .
C C12 0.37493(19) 0.4620(3) 0.13958(14) 0.0342(5) Uani d . . . 1 . .
H H12 0.3652 0.4389 0.0776 0.041 Uiso calc U . R 1 . .
C C13 0.46663(18) 0.3855(3) 0.19859(13) 0.0306(4) Uani d . . . 1 . .
H H13 0.5187 0.3092 0.1765 0.037 Uiso calc U . R 1 . .
O O2 0.87446(18) 0.4158(2) 0.27338(12) 0.0533(5) Uani d U . D 1 . .
H H2C 0.828(3) 0.469(4) 0.304(2) 0.08 Uiso d U . D 1 . .
H H2D 0.943(2) 0.348(4) 0.302(2) 0.08 Uiso d U . D 1 . .

loop_
_atom_site_aniso_label
_atom_site_aniso_U_11
_atom_site_aniso_U_22
_atom_site_aniso_U_33
_atom_site_aniso_U_12
_atom_site_aniso_U_13
_atom_site_aniso_U_23
F1 0.0376(7) 0.0406(7) 0.0339(7) 0.0119(5) 0.0150(5) 0.0084(5)
N1 0.0324(9) 0.0319(9) 0.0284(9) 0.0005(7) 0.0106(7) 0.0059(7)
N2 0.0649(13) 0.0264(9) 0.0420(11) 0.0066(8) 0.0371(10) 0.0048(8)
O1 0.0442(8) 0.0303(7) 0.0288(7) 0.0020(6) 0.0211(6) 0.0021(6)
C1 0.0303(10) 0.0320(10) 0.0275(10) 0.0042(8) 0.0122(8) 0.0053(8)
C2 0.0328(10) 0.0383(11) 0.0289(10) 0.0069(9) 0.0156(8) 0.0070(9)
C3 0.0329(11) 0.0479(13) 0.0301(11) 0.0057(9) 0.0107(9) 0.0044(9)
C4 0.0320(11) 0.0432(12) 0.0324(11) 0.0004(9) 0.0097(9) 0.0000(9)
C5 0.0334(10) 0.0336(11) 0.0364(11) -0.0013(9) 0.0118(9) 0.0017(9)
C6 0.0326(10) 0.0297(10) 0.0263(10) 0.0041(8) 0.0156(8) 0.0029(8)
C7 0.0316(10) 0.0295(10) 0.0277(10) 0.0066(8) 0.0132(8) 0.0059(8)
C8 0.0321(10) 0.0224(9) 0.0259(10) -0.0016(7) 0.0121(8) 0.0023(7)
C9 0.0359(10) 0.0290(10) 0.0239(9) 0.0012(8) 0.0117(8) 0.0007(8)
C10 0.0359(11) 0.0299(10) 0.0323(11) 0.0046(8) 0.0113(9) 0.0023(8)
C11 0.0369(11) 0.0308(11) 0.0307(11) -0.0027(8) 0.0048(9) 0.0055(8)
C12 0.0447(12) 0.0337(11) 0.0250(10) -0.0066(9) 0.0091(9) -0.0007(8)
C13 0.0384(11) 0.0290(10) 0.0275(10) 0.0001(8) 0.0142(8) -0.0013(8)
O2 0.0791(13) 0.0443(10) 0.0503(10) -0.0178(9) 0.0458(10) -0.0132(8)

loop_
_atom_type_symbol
_atom_type_description
_atom_type_scat_dispersion_real
_atom_type_scat_dispersion_imag
_atom_type_scat_source
C C 0.0181 0.0091 'International Tables Vol C Tables 4.2.6.8 and 6.1.1.4'
H H 0.0000 0.0000 'International Tables Vol C Tables 4.2.6.8 and 6.1.1.4'
N N 0.0311 0.0180 'International Tables Vol C Tables 4.2.6.8 and 6.1.1.4'
O O 0.0492 0.0322 'International Tables Vol C Tables 4.2.6.8 and 6.1.1.4'
F F 0.0727 0.0534 'International Tables Vol C Tables 4.2.6.8 and 6.1.1.4'

loop_
_geom_angle_atom_site_label_1
_geom_angle_atom_site_label_2
_geom_angle_atom_site_label_3
_geom_angle_site_symmetry_1
_geom_angle_site_symmetry_3
_geom_angle
_geom_angle_publ_flag
C5 N1 C1 . . 111.01(16) ?
C5 N1 H1A . . 107.4(17) ?
C1 N1 H1A . . 110.3(16) ?
C7 N2 H2A . . 120.4(17) ?
C7 N2 H2B . . 120.8(17) ?
H2A N2 H2B . . 119.(2) ?
N1 C1 C2 . . 108.82(16) ?
N1 C1 C6 . . 109.76(16) ?
C2 C1 C6 . . 113.14(17) ?
N1 C1 H1 . . 108.3 ?
C2 C1 H1 . . 108.3 ?
C6 C1 H1 . . 108.3 ?
F1 C2 C3 . . 108.51(16) ?
F1 C2 C1 . . 109.08(15) ?
C3 C2 C1 . . 112.48(18) ?
F1 C2 H2 . . 108.9 ?
C3 C2 H2 . . 108.9 ?
C1 C2 H2 . . 108.9 ?
C2 C3 C4 . . 111.69(17) ?
C2 C3 H3A . . 109.3 ?
C4 C3 H3A . . 109.3 ?
C2 C3 H3B . . 109.3 ?
C4 C3 H3B . . 109.3 ?
H3A C3 H3B . . 107.9 ?
C5 C4 C3 . . 109.64(17) ?
C5 C4 H4A . . 109.7 ?
C3 C4 H4A . . 109.7 ?
C5 C4 H4B . . 109.7 ?
C3 C4 H4B . . 109.7 ?
H4A C4 H4B . . 108.2 ?
N1 C5 C4 . . 109.04(17) ?
N1 C5 H5A . . 109.9 ?
C4 C5 H5A . . 109.9 ?
N1 C5 H5B . . 109.9 ?
C4 C5 H5B . . 109.9 ?
H5A C5 H5B . . 108.3 ?
C8 C6 C7 . . 109.23(15) ?
C8 C6 C1 . . 112.89(16) ?
C7 C6 C1 . . 109.54(16) ?
C8 C6 H6 . . 108.4 ?
C7 C6 H6 . . 108.4 ?
C1 C6 H6 . . 108.4 ?
O1 C7 N2 . . 122.97(18) ?
O1 C7 C6 . . 120.74(17) ?
N2 C7 C6 . . 116.27(17) ?
C13 C8 C9 . . 118.48(18) ?
C13 C8 C6 . . 120.41(17) ?
C9 C8 C6 . . 121.09(17) ?
C10 C9 C8 . . 120.52(18) ?
C10 C9 H9 . . 119.7 ?
C8 C9 H9 . . 119.7 ?
C9 C10 C11 . . 120.44(19) ?
C9 C10 H10 . . 119.8 ?
C11 C10 H10 . . 119.8 ?
C12 C11 C10 . . 119.48(19) ?
C12 C11 H11 . . 120.3 ?
C10 C11 H11 . . 120.3 ?
C11 C12 C13 . . 120.17(19) ?
C11 C12 H12 . . 119.9 ?
C13 C12 H12 . . 119.9 ?
C12 C13 C8 . . 120.90(19) ?
C12 C13 H13 . . 119.6 ?
C8 C13 H13 . . 119.6 ?
H2C O2 H2D . . 122.(3) ?

loop_
_geom_bond_atom_site_label_1
_geom_bond_atom_site_label_2
_geom_bond_site_symmetry_2
_geom_bond_distance
_geom_bond_publ_flag
F1 C2 . 1.424(2) ?
N1 C5 . 1.473(3) ?
N1 C1 . 1.477(2) ?
N1 H1A . 0.93(3) ?
N2 C7 . 1.329(3) ?
N2 H2A . 0.86(3) ?
N2 H2B . 0.89(3) ?
O1 C7 . 1.236(2) ?
C1 C2 . 1.519(3) ?
C1 C6 . 1.535(3) ?
C1 H1 . 1.0 ?
C2 C3 . 1.511(3) ?
C2 H2 . 1.0 ?
C3 C4 . 1.527(3) ?
C3 H3A . 0.99 ?
C3 H3B . 0.99 ?
C4 C5 . 1.520(3) ?
C4 H4A . 0.99 ?
C4 H4B . 0.99 ?
C5 H5A . 0.99 ?
C5 H5B . 0.99 ?
C6 C8 . 1.518(3) ?
C6 C7 . 1.533(3) ?
C6 H6 . 1.0 ?
C8 C13 . 1.393(3) ?
C8 C9 . 1.399(3) ?
C9 C10 . 1.387(3) ?
C9 H9 . 0.95 ?
C10 C11 . 1.390(3) ?
C10 H10 . 0.95 ?
C11 C12 . 1.384(3) ?
C11 H11 . 0.95 ?
C12 C13 . 1.391(3) ?
C12 H12 . 0.95 ?
C13 H13 . 0.95 ?
O2 H2C . 0.884(18) ?
O2 H2D . 0.981(18) ?

loop_
_geom_hbond_atom_site_label_D
_geom_hbond_atom_site_label_H
_geom_hbond_atom_site_label_A
_geom_hbond_site_symmetry_A
_geom_hbond_distance_DH
_geom_hbond_distance_HA
_geom_hbond_distance_DA
_geom_hbond_angle_DHA
_geom_hbond_publ_flag
N1 H1A O2 2_655 0.93(3) 2.43(3) 3.208(2) 141.(2) ?
N2 H2A O2 2_645 0.86(3) 2.08(3) 2.943(3) 178.(2) ?
N2 H2B O1 3_656 0.89(3) 2.10(3) 2.957(2) 161.(2) ?
O2 H2C N1 . 0.884(18) 1.989(19) 2.871(2) 174.(3) ?

loop_
_geom_torsion_atom_site_label_1
_geom_torsion_atom_site_label_2
_geom_torsion_atom_site_label_3
_geom_torsion_atom_site_label_4
_geom_torsion_site_symmetry_1
_geom_torsion_site_symmetry_2
_geom_torsion_site_symmetry_3
_geom_torsion_site_symmetry_4
_geom_torsion
_geom_torsion_publ_flag
C5 N1 C1 C2 . . . . -61.7(2) ?
C5 N1 C1 C6 . . . . 174.01(16) ?
N1 C1 C2 F1 . . . . -66.1(2) ?
C6 C1 C2 F1 . . . . 56.2(2) ?
N1 C1 C2 C3 . . . . 54.3(2) ?
C6 C1 C2 C3 . . . . 176.62(15) ?
F1 C2 C3 C4 . . . . 69.8(2) ?
C1 C2 C3 C4 . . . . -51.0(2) ?
C2 C3 C4 C5 . . . . 52.4(2) ?
C1 N1 C5 C4 . . . . 64.9(2) ?
C3 C4 C5 N1 . . . . -58.7(2) ?
N1 C1 C6 C8 . . . . -63.5(2) ?
C2 C1 C6 C8 . . . . 174.78(15) ?
N1 C1 C6 C7 . . . . 174.58(15) ?
C2 C1 C6 C7 . . . . 52.8(2) ?
C8 C6 C7 O1 . . . . -80.3(2) ?
C1 C6 C7 O1 . . . . 43.8(2) ?
C8 C6 C7 N2 . . . . 98.0(2) ?
C1 C6 C7 N2 . . . . -137.89(19) ?
C7 C6 C8 C13 . . . . -110.61(19) ?
C1 C6 C8 C13 . . . . 127.27(19) ?
C7 C6 C8 C9 . . . . 68.0(2) ?
C1 C6 C8 C9 . . . . -54.1(2) ?
C13 C8 C9 C10 . . . . 1.1(3) ?
C6 C8 C9 C10 . . . . -177.55(18) ?
C8 C9 C10 C11 . . . . -0.6(3) ?
C9 C10 C11 C12 . . . . -0.6(3) ?
C10 C11 C12 C13 . . . . 1.2(3) ?
C11 C12 C13 C8 . . . . -0.7(3) ?
C9 C8 C13 C12 . . . . -0.5(3) ?
C6 C8 C13 C12 . . . . 178.20(18) ?
